data_7250347
loop_
_publ_author_name
'Dowdell, Zachary T.'
'Peach, Austin A.'
'Purdie, John P.'
'Holmes, Sean T.'
'Watanabe, Lara K.'
'Rawson, Jeremy M.'
'Schurko, Robert W.'

_publ_section_title
;
 Mechanochemical synthesis and 35Cl NMR crystallography of ionic
 cocrystals of phenothiazine drugs
;
_journal_issue 22
_journal_name_full CrystEngComm
_journal_page_first 3752
_journal_page_last 3768
_journal_paper_doi 10.1039/D5CE00426H
_journal_volume 27
_journal_year 2025
_chemical_formula_moiety 'Cl, C17 H20 Cl N2 S, C2 H2 O2'
_chemical_formula_sum 'C19 H22 Cl2 N2 O2 S'
_chemical_formula_weight 413.34
_space_group_crystal_system monoclinic
_space_group_IT_number 15
_space_group_name_Hall '-C 2yc'
_space_group_name_H-M_alt 'C 1 2/c 1'
_atom_sites_solution_hydrogens mixed
_atom_sites_solution_primary difmap
_audit_creation_date 2025-01-27
_audit_creation_method
;
Olex2 1.5
(compiled 2024.02.16 svn.r378c4104 for OlexSys, GUI svn.r6928)
;
_audit_update_record
;
2025-02-19 deposited with the CCDC.	2025-04-29 downloaded from the CCDC.
;
_cell_angle_alpha 90
_cell_angle_beta 106.9090(10)
_cell_angle_gamma 90
_cell_formula_units_Z 8
_cell_length_a 26.9241(10)
_cell_length_b 7.5422(3)
_cell_length_c 21.1043(8)
_cell_measurement_reflns_used 9854
_cell_measurement_temperature 170(2)
_cell_measurement_theta_max 25.408
_cell_measurement_theta_min 2.911
_cell_volume 4100.3(3)
_computing_cell_refinement 'SAINT V8.38A (?, 2016)'
_computing_data_reduction 'SAINT V8.38A (?, 2016)'
_computing_molecular_graphics 'Olex2 1.5 (Dolomanov et al., 2009)'
_computing_publication_material 'Olex2 1.5 (Dolomanov et al., 2009)'
_computing_structure_refinement 'SHELXL 2019/3 (Sheldrick, 2015)'
_computing_structure_solution 'SHELXT 2014/5 (Sheldrick, 2014)'
_diffrn_ambient_temperature 170.00
_diffrn_measured_fraction_theta_full 0.999
_diffrn_measured_fraction_theta_max 0.996
_diffrn_measurement_device_type 'Bruker APEX-II CCD'
_diffrn_measurement_method '\f and \w scans'
_diffrn_radiation_type MoK\a
_diffrn_radiation_wavelength 0.71073
_diffrn_reflns_av_R_equivalents 0.0460
_diffrn_reflns_av_unetI/netI 0.0217
_diffrn_reflns_Laue_measured_fraction_full 0.999
_diffrn_reflns_Laue_measured_fraction_max 0.996
_diffrn_reflns_limit_h_max 32
_diffrn_reflns_limit_h_min -32
_diffrn_reflns_limit_k_max 9
_diffrn_reflns_limit_k_min -9
_diffrn_reflns_limit_l_max 25
_diffrn_reflns_limit_l_min -25
_diffrn_reflns_number 36003
_diffrn_reflns_point_group_measured_fraction_full 0.999
_diffrn_reflns_point_group_measured_fraction_max 0.996
_diffrn_reflns_theta_full 25.242
_diffrn_reflns_theta_max 25.426
_diffrn_reflns_theta_min 2.903
_exptl_absorpt_coefficient_mu 0.434
_exptl_absorpt_correction_T_max 0.7452
_exptl_absorpt_correction_T_min 0.7099
_exptl_absorpt_correction_type multi-scan
_exptl_absorpt_process_details
;
SADABS-2016/2 (Bruker,2016) was used for absorption correction.
wR2(int) was 0.0604 before and 0.0556 after correction.
The Ratio of minimum to maximum transmission is 0.9526.
The \l/2 correction factor is Not present.
;
_exptl_crystal_colour colourless
_exptl_crystal_colour_primary colourless
_exptl_crystal_density_diffrn 1.339
_exptl_crystal_description block
_exptl_crystal_F_000 1728
_exptl_crystal_size_max 0.326
_exptl_crystal_size_mid 0.136
_exptl_crystal_size_min 0.121
_refine_diff_density_max 0.252
_refine_diff_density_min -0.242
_refine_diff_density_rms 0.044
_refine_ls_extinction_coef 0.00262(13)
_refine_ls_extinction_expression Fc^*^=kFc[1+0.001xFc^2^\l^3^/sin(2\q)]^-1/4^
_refine_ls_extinction_method 'SHELXL-2019/2 (Sheldrick 2019)'
_refine_ls_goodness_of_fit_ref 1.052
_refine_ls_hydrogen_treatment mixed
_refine_ls_matrix_type full
_refine_ls_number_parameters 246
_refine_ls_number_reflns 3774
_refine_ls_number_restraints 0
_refine_ls_restrained_S_all 1.052
_refine_ls_R_factor_all 0.0405
_refine_ls_R_factor_gt 0.0303
_refine_ls_shift/su_max 0.001
_refine_ls_shift/su_mean 0.000
_refine_ls_structure_factor_coef Fsqd
_refine_ls_weighting_details 'w=1/[\s^2^(Fo^2^)+(0.0248P)^2^+5.1122P] where P=(Fo^2^+2Fc^2^)/3'
_refine_ls_weighting_scheme calc
_refine_ls_wR_factor_gt 0.0667
_refine_ls_wR_factor_ref 0.0715
_reflns_Friedel_coverage 0.000
_reflns_number_gt 3196
_reflns_number_total 3774
_reflns_threshold_expression 'I > 2\s(I)'
_cod_data_source_file d5ce00426h2.cif
_cod_data_source_block lw_jp_cpz_fum_2_1_2ndxxtal_c2c_a
_cod_depositor_comments 'Adding full bibliography for 7250347--7250348.cif.'
_cod_database_code 7250347
_shelx_shelxl_version_number 2019/3
_shelx_space_group_comment
;
The symmetry employed for this shelxl refinement is uniquely defined
by the following loop, which should always be used as a source of
symmetry information in preference to the above space-group names.
They are only intended as comments.
;
_olex2_refinement_description
;
1. Fixed Uiso
 At 1.2 times of:
  All C(H) groups, All C(H,H) groups
 At 1.5 times of:
  All C(H,H,H) groups
2.a Secondary CH2 refined with riding coordinates:
 C14(H14A,H14B), C15(H15A,H15B), C13(H13A,H13B)
2.b Aromatic/amide H refined with riding coordinates:
 C2(H2A), C11(H11), C9(H9), C8(H8), C3(H3), C5(H5), C4(H4), C19(H19)
2.c Idealised Me refined as rotating group:
 C16(H16A,H16B,H16C), C17(H17A,H17B,H17C)
;
_olex2_submission_special_instructions 'No special instructions were received'

loop_
_space_group_symop_operation_xyz
'x, y, z'
'-x, y, -z+1/2'
'x+1/2, y+1/2, z'
'-x+1/2, y+1/2, -z+1/2'
'-x, -y, -z'
'x, -y, z-1/2'
'-x+1/2, -y+1/2, -z'
'x+1/2, -y+1/2, z-1/2'

loop_
_atom_site_label
_atom_site_type_symbol
_atom_site_fract_x
_atom_site_fract_y
_atom_site_fract_z
_atom_site_U_iso_or_equiv
_atom_site_adp_type
_atom_site_occupancy
_atom_site_site_symmetry_order
_atom_site_calc_flag
_atom_site_refinement_flags_posn
_atom_site_refinement_flags_adp
_atom_site_refinement_flags_occupancy
_atom_site_disorder_assembly
_atom_site_disorder_group
Cl2 Cl 0.28159(2) 0.89525(6) 0.43098(2) 0.03071(12) Uani 1 1 d . . . . .
S1 S 0.40753(2) -0.04275(6) 0.65404(2) 0.02895(12) Uani 1 1 d . . . . .
Cl1 Cl 0.55691(2) 0.59639(7) 0.66474(3) 0.04244(15) Uani 1 1 d . . . . .
N1 N 0.37861(5) 0.33338(17) 0.65513(6) 0.0192(3) Uani 1 1 d . . . . .
N2 N 0.30592(5) 0.49531(19) 0.44684(7) 0.0226(3) Uani 1 1 d . . . . .
O1 O 0.38754(6) 1.0516(2) 0.46058(9) 0.0550(5) Uani 1 1 d . . . . .
O2 O 0.42513(6) 0.79235(19) 0.49372(9) 0.0558(4) Uani 1 1 d . . . . .
C1 C 0.35851(6) 0.2278(2) 0.69737(7) 0.0197(3) Uani 1 1 d . . . . .
C12 C 0.43153(6) 0.3084(2) 0.65823(7) 0.0191(3) Uani 1 1 d . . . . .
C14 C 0.35366(6) 0.5565(2) 0.56485(8) 0.0231(4) Uani 1 1 d . . . . .
H14A H 0.339895 0.678333 0.554873 0.028 Uiso 1 1 calc R U . . .
H14B H 0.389144 0.553726 0.560017 0.028 Uiso 1 1 calc R U . . .
C15 C 0.31936(6) 0.4278(2) 0.51651(8) 0.0215(3) Uani 1 1 d . . . . .
H15A H 0.337486 0.312577 0.519248 0.026 Uiso 1 1 calc R U . . .
H15B H 0.287038 0.407964 0.528871 0.026 Uiso 1 1 calc R U . . .
C6 C 0.37070(6) 0.0469(2) 0.70310(8) 0.0222(4) Uani 1 1 d . . . . .
C2 C 0.32667(6) 0.2955(2) 0.73316(8) 0.0242(4) Uani 1 1 d . . . . .
H2A H 0.318394 0.418210 0.730544 0.029 Uiso 1 1 calc R U . . .
C13 C 0.35572(6) 0.5083(2) 0.63555(8) 0.0213(3) Uani 1 1 d . . . . .
H13A H 0.376360 0.598765 0.666052 0.026 Uiso 1 1 calc R U . . .
H13B H 0.320080 0.510236 0.639851 0.026 Uiso 1 1 calc R U . . .
C7 C 0.45065(6) 0.1359(2) 0.65912(8) 0.0215(3) Uani 1 1 d . . . . .
C11 C 0.46509(6) 0.4500(2) 0.66070(8) 0.0225(4) Uani 1 1 d . . . . .
H11 H 0.453398 0.568492 0.661845 0.027 Uiso 1 1 calc R U . . .
C9 C 0.53497(6) 0.2466(2) 0.66175(8) 0.0276(4) Uani 1 1 d . . . . .
H9 H 0.569840 0.226972 0.661819 0.033 Uiso 1 1 calc R U . . .
C8 C 0.50204(7) 0.1058(2) 0.66191(8) 0.0270(4) Uani 1 1 d . . . . .
H8 H 0.514726 -0.012222 0.663945 0.032 Uiso 1 1 calc R U . . .
C3 C 0.30694(7) 0.1850(2) 0.77260(9) 0.0296(4) Uani 1 1 d . . . . .
H3 H 0.284457 0.232171 0.795703 0.036 Uiso 1 1 calc R U . . .
C10 C 0.51576(6) 0.4160(2) 0.66148(8) 0.0257(4) Uani 1 1 d . . . . .
C5 C 0.35219(7) -0.0611(2) 0.74444(8) 0.0287(4) Uani 1 1 d . . . . .
H5 H 0.361905 -0.182572 0.749326 0.034 Uiso 1 1 calc R U . . .
C18 C 0.42819(8) 0.9471(2) 0.48244(9) 0.0332(4) Uani 1 1 d . . . . .
C4 C 0.31966(7) 0.0069(3) 0.77860(9) 0.0320(4) Uani 1 1 d . . . . .
H4 H 0.306227 -0.068031 0.805873 0.038 Uiso 1 1 calc R U . . .
C16 C 0.34936(7) 0.4752(3) 0.41719(9) 0.0328(4) Uani 1 1 d . . . . .
H16A H 0.380202 0.535911 0.445027 0.049 Uiso 1 1 calc R U . . .
H16B H 0.339449 0.527458 0.372750 0.049 Uiso 1 1 calc R U . . .
H16C H 0.357083 0.349033 0.414234 0.049 Uiso 1 1 calc R U . . .
C19 C 0.47784(7) 1.0413(2) 0.49171(9) 0.0339(4) Uani 1 1 d . . . . .
H19 H 0.477415 1.166060 0.485358 0.041 Uiso 1 1 calc R U . . .
C17 C 0.25768(7) 0.4103(3) 0.40487(9) 0.0360(5) Uani 1 1 d . . . . .
H17A H 0.262830 0.281767 0.404047 0.054 Uiso 1 1 calc R U . . .
H17B H 0.249505 0.457261 0.359706 0.054 Uiso 1 1 calc R U . . .
H17C H 0.228925 0.435798 0.423205 0.054 Uiso 1 1 calc R U . . .
H2 H 0.3001(7) 0.614(3) 0.4483(9) 0.024(5) Uiso 1 1 d . . . . .
H1 H 0.3589(10) 0.993(4) 0.4540(12) 0.067(8) Uiso 1 1 d . . . . .

loop_
_atom_site_aniso_label
_atom_site_aniso_U_11
_atom_site_aniso_U_22
_atom_site_aniso_U_33
_atom_site_aniso_U_23
_atom_site_aniso_U_13
_atom_site_aniso_U_12
Cl2 0.0270(2) 0.0259(2) 0.0418(3) 0.00706(19) 0.01403(19) 0.00813(18)
S1 0.0391(3) 0.0171(2) 0.0346(3) -0.00392(18) 0.0168(2) -0.00154(18)
Cl1 0.0258(2) 0.0401(3) 0.0623(3) -0.0059(2) 0.0144(2) -0.0111(2)
N1 0.0197(7) 0.0163(7) 0.0209(7) 0.0032(5) 0.0048(6) 0.0008(5)
N2 0.0242(7) 0.0174(7) 0.0244(7) 0.0011(6) 0.0041(6) 0.0014(6)
O1 0.0350(8) 0.0322(8) 0.0938(13) 0.0130(8) 0.0125(8) -0.0051(7)
O2 0.0413(8) 0.0317(8) 0.0974(13) 0.0135(8) 0.0251(9) -0.0064(7)
C1 0.0194(8) 0.0207(8) 0.0161(8) -0.0007(6) 0.0007(6) -0.0029(6)
C12 0.0198(8) 0.0229(8) 0.0133(7) 0.0001(6) 0.0028(6) 0.0012(7)
C14 0.0212(8) 0.0197(8) 0.0257(9) 0.0041(7) 0.0026(7) -0.0011(7)
C15 0.0240(8) 0.0182(8) 0.0235(9) 0.0027(7) 0.0088(7) 0.0001(7)
C6 0.0246(8) 0.0204(8) 0.0199(8) -0.0013(7) 0.0038(7) -0.0020(7)
C2 0.0239(8) 0.0231(9) 0.0239(9) -0.0043(7) 0.0042(7) -0.0021(7)
C13 0.0213(8) 0.0167(8) 0.0244(9) 0.0008(6) 0.0042(7) 0.0015(6)
C7 0.0271(9) 0.0208(8) 0.0164(8) 0.0000(6) 0.0062(7) 0.0009(7)
C11 0.0229(8) 0.0208(8) 0.0222(8) -0.0018(7) 0.0041(7) 0.0008(7)
C9 0.0213(8) 0.0390(11) 0.0218(9) -0.0001(8) 0.0052(7) 0.0060(8)
C8 0.0306(9) 0.0282(9) 0.0223(9) 0.0007(7) 0.0079(7) 0.0087(8)
C3 0.0296(9) 0.0362(10) 0.0253(9) -0.0047(8) 0.0116(8) -0.0052(8)
C10 0.0216(8) 0.0312(10) 0.0231(9) -0.0015(7) 0.0045(7) -0.0047(7)
C5 0.0349(10) 0.0228(9) 0.0264(9) 0.0038(7) 0.0057(8) -0.0015(8)
C18 0.0391(11) 0.0282(10) 0.0358(11) 0.0001(8) 0.0162(9) -0.0052(8)
C4 0.0369(10) 0.0342(10) 0.0263(9) 0.0043(8) 0.0116(8) -0.0083(8)
C16 0.0394(10) 0.0341(10) 0.0298(10) 0.0052(8) 0.0179(8) 0.0024(8)
C19 0.0426(11) 0.0248(10) 0.0373(11) 0.0008(8) 0.0162(9) -0.0073(8)
C17 0.0344(10) 0.0355(11) 0.0306(10) -0.0006(8) -0.0024(8) -0.0072(9)

loop_
_atom_type_symbol
_atom_type_description
_atom_type_scat_dispersion_real
_atom_type_scat_dispersion_imag
_atom_type_scat_source
C C 0.0033 0.0016 'International Tables Vol C Tables 4.2.6.8 and 6.1.1.4'
H H 0.0000 0.0000 'International Tables Vol C Tables 4.2.6.8 and 6.1.1.4'
Cl Cl 0.1484 0.1585 'International Tables Vol C Tables 4.2.6.8 and 6.1.1.4'
N N 0.0061 0.0033 'International Tables Vol C Tables 4.2.6.8 and 6.1.1.4'
O O 0.0106 0.0060 'International Tables Vol C Tables 4.2.6.8 and 6.1.1.4'
S S 0.1246 0.1234 'International Tables Vol C Tables 4.2.6.8 and 6.1.1.4'

loop_
_geom_angle_atom_site_label_1
_geom_angle_atom_site_label_2
_geom_angle_atom_site_label_3
_geom_angle
_geom_angle_site_symmetry_1
_geom_angle_site_symmetry_3
_geom_angle_publ_flag
C7 S1 C6 98.30(8) . . ?
C1 N1 C12 117.32(13) . . ?
C1 N1 C13 118.57(13) . . ?
C12 N1 C13 117.83(13) . . ?
C15 N2 H2 107.2(11) . . ?
C16 N2 C15 112.56(13) . . ?
C16 N2 C17 111.29(14) . . ?
C16 N2 H2 106.2(11) . . ?
C17 N2 C15 110.97(13) . . ?
C17 N2 H2 108.4(11) . . ?
C18 O1 H1 111.1(18) . . ?
C6 C1 N1 118.67(14) . . ?
C2 C1 N1 122.95(15) . . ?
C2 C1 C6 118.38(15) . . ?
C7 C12 N1 119.01(14) . . ?
C11 C12 N1 122.17(14) . . ?
C11 C12 C7 118.82(14) . . ?
H14A C14 H14B 108.1 . . ?
C15 C14 H14A 109.6 . . ?
C15 C14 H14B 109.6 . . ?
C15 C14 C13 110.44(13) . . ?
C13 C14 H14A 109.6 . . ?
C13 C14 H14B 109.6 . . ?
N2 C15 C14 111.70(13) . . ?
N2 C15 H15A 109.3 . . ?
N2 C15 H15B 109.3 . . ?
C14 C15 H15A 109.3 . . ?
C14 C15 H15B 109.3 . . ?
H15A C15 H15B 107.9 . . ?
C1 C6 S1 118.71(12) . . ?
C5 C6 S1 120.67(13) . . ?
C5 C6 C1 120.55(16) . . ?
C1 C2 H2A 119.7 . . ?
C3 C2 C1 120.55(16) . . ?
C3 C2 H2A 119.7 . . ?
N1 C13 C14 112.62(13) . . ?
N1 C13 H13A 109.1 . . ?
N1 C13 H13B 109.1 . . ?
C14 C13 H13A 109.1 . . ?
C14 C13 H13B 109.1 . . ?
H13A C13 H13B 107.8 . . ?
C12 C7 S1 118.53(12) . . ?
C8 C7 S1 120.62(13) . . ?
C8 C7 C12 120.81(15) . . ?
C12 C11 H11 120.5 . . ?
C10 C11 C12 119.05(15) . . ?
C10 C11 H11 120.5 . . ?
C8 C9 H9 120.9 . . ?
C10 C9 H9 120.9 . . ?
C10 C9 C8 118.12(15) . . ?
C7 C8 H8 119.8 . . ?
C9 C8 C7 120.43(16) . . ?
C9 C8 H8 119.8 . . ?
C2 C3 H3 119.7 . . ?
C4 C3 C2 120.68(17) . . ?
C4 C3 H3 119.7 . . ?
C11 C10 Cl1 117.95(13) . . ?
C9 C10 Cl1 119.34(13) . . ?
C9 C10 C11 122.68(16) . . ?
C6 C5 H5 119.8 . . ?
C4 C5 C6 120.47(17) . . ?
C4 C5 H5 119.8 . . ?
O1 C18 C19 112.74(16) . . ?
O2 C18 O1 123.60(18) . . ?
O2 C18 C19 123.66(19) . . ?
C3 C4 C5 119.30(16) . . ?
C3 C4 H4 120.3 . . ?
C5 C4 H4 120.3 . . ?
N2 C16 H16A 109.5 . . ?
N2 C16 H16B 109.5 . . ?
N2 C16 H16C 109.5 . . ?
H16A C16 H16B 109.5 . . ?
H16A C16 H16C 109.5 . . ?
H16B C16 H16C 109.5 . . ?
C18 C19 H19 119.0 . . ?
C19 C19 C18 122.0(2) 5_676 . ?
C19 C19 H19 119.0 5_676 . ?
N2 C17 H17A 109.5 . . ?
N2 C17 H17B 109.5 . . ?
N2 C17 H17C 109.5 . . ?
H17A C17 H17B 109.5 . . ?
H17A C17 H17C 109.5 . . ?
H17B C17 H17C 109.5 . . ?

loop_
_geom_bond_atom_site_label_1
_geom_bond_atom_site_label_2
_geom_bond_distance
_geom_bond_site_symmetry_2
_geom_bond_publ_flag
S1 C6 1.7635(17) . ?
S1 C7 1.7615(17) . ?
Cl1 C10 1.7436(17) . ?
N1 C1 1.415(2) . ?
N1 C12 1.420(2) . ?
N1 C13 1.464(2) . ?
N2 C15 1.497(2) . ?
N2 C16 1.486(2) . ?
N2 C17 1.488(2) . ?
N2 H2 0.908(19) . ?
O1 C18 1.318(2) . ?
O1 H1 0.86(3) . ?
O2 C18 1.199(2) . ?
C1 C6 1.401(2) . ?
C1 C2 1.394(2) . ?
C12 C7 1.397(2) . ?
C12 C11 1.390(2) . ?
C14 H14A 0.9900 . ?
C14 H14B 0.9900 . ?
C14 C15 1.513(2) . ?
C14 C13 1.521(2) . ?
C15 H15A 0.9900 . ?
C15 H15B 0.9900 . ?
C6 C5 1.388(2) . ?
C2 H2A 0.9500 . ?
C2 C3 1.388(2) . ?
C13 H13A 0.9900 . ?
C13 H13B 0.9900 . ?
C7 C8 1.386(2) . ?
C11 H11 0.9500 . ?
C11 C10 1.384(2) . ?
C9 H9 0.9500 . ?
C9 C8 1.384(3) . ?
C9 C10 1.378(2) . ?
C8 H8 0.9500 . ?
C3 H3 0.9500 . ?
C3 C4 1.383(3) . ?
C5 H5 0.9500 . ?
C5 C4 1.385(3) . ?
C18 C19 1.476(3) . ?
C4 H4 0.9500 . ?
C16 H16A 0.9800 . ?
C16 H16B 0.9800 . ?
C16 H16C 0.9800 . ?
C19 C19 1.301(4) 5_676 ?
C19 H19 0.9500 . ?
C17 H17A 0.9800 . ?
C17 H17B 0.9800 . ?
C17 H17C 0.9800 . ?

loop_
_geom_torsion_atom_site_label_1
_geom_torsion_atom_site_label_2
_geom_torsion_atom_site_label_3
_geom_torsion_atom_site_label_4
_geom_torsion
_geom_torsion_site_symmetry_1
_geom_torsion_site_symmetry_2
_geom_torsion_site_symmetry_3
_geom_torsion_site_symmetry_4
_geom_torsion_publ_flag
S1 C6 C5 C4 -174.51(14) . . . . ?
S1 C7 C8 C9 175.97(13) . . . . ?
N1 C1 C6 S1 -3.4(2) . . . . ?
N1 C1 C6 C5 179.42(15) . . . . ?
N1 C1 C2 C3 178.35(15) . . . . ?
N1 C12 C7 S1 1.7(2) . . . . ?
N1 C12 C7 C8 179.79(14) . . . . ?
N1 C12 C11 C10 -177.91(14) . . . . ?
O1 C18 C19 C19 -174.9(2) . . . 5_676 ?
O2 C18 C19 C19 5.3(4) . . . 5_676 ?
C1 N1 C12 C7 45.1(2) . . . . ?
C1 N1 C12 C11 -134.57(16) . . . . ?
C1 N1 C13 C14 -144.15(14) . . . . ?
C1 C6 C5 C4 2.6(3) . . . . ?
C1 C2 C3 C4 1.8(3) . . . . ?
C12 N1 C1 C6 -44.1(2) . . . . ?
C12 N1 C1 C2 136.56(15) . . . . ?
C12 N1 C13 C14 64.39(18) . . . . ?
C12 C7 C8 C9 -2.1(2) . . . . ?
C12 C11 C10 Cl1 -179.89(12) . . . . ?
C12 C11 C10 C9 -1.8(3) . . . . ?
C15 C14 C13 N1 62.59(17) . . . . ?
C6 S1 C7 C12 -37.91(14) . . . . ?
C6 S1 C7 C8 144.02(14) . . . . ?
C6 C1 C2 C3 -1.0(2) . . . . ?
C6 C5 C4 C3 -1.8(3) . . . . ?
C2 C1 C6 S1 176.02(12) . . . . ?
C2 C1 C6 C5 -1.2(2) . . . . ?
C2 C3 C4 C5 -0.4(3) . . . . ?
C13 N1 C1 C6 164.33(14) . . . . ?
C13 N1 C1 C2 -15.1(2) . . . . ?
C13 N1 C12 C7 -163.04(14) . . . . ?
C13 N1 C12 C11 17.3(2) . . . . ?
C13 C14 C15 N2 166.00(13) . . . . ?
C7 S1 C6 C1 38.87(14) . . . . ?
C7 S1 C6 C5 -143.94(14) . . . . ?
C7 C12 C11 C10 2.4(2) . . . . ?
C11 C12 C7 S1 -178.55(12) . . . . ?
C11 C12 C7 C8 -0.5(2) . . . . ?
C8 C9 C10 Cl1 177.36(13) . . . . ?
C8 C9 C10 C11 -0.7(3) . . . . ?
C10 C9 C8 C7 2.6(2) . . . . ?
C16 N2 C15 C14 76.99(17) . . . . ?
C17 N2 C15 C14 -157.55(14) . . . . ?
